data_2101756
loop_
_publ_author_name
'Marsh, R. E.'

_publ_section_title
;
 The perils of <i>Cc</i> revisited
;
_journal_issue 2
_journal_name_full 'Acta Crystallographica Section B'
_journal_page_first 317
_journal_page_last 322
_journal_paper_doi 10.1107/S010876819601381X
_journal_volume 53
_journal_year 1997
_chemical_formula_moiety 'C7 H10 N S2 F6 Cu'
_chemical_formula_sum 'C7 H10 Cu F6 N S2'
_space_group_IT_number 15
_symmetry_cell_setting monoclinic
_symmetry_space_group_name_Hall '-C 2yc'
_symmetry_space_group_name_H-M 'C 1 2/c 1'
_audit_creation_method CSD-QUEST3D-V5
_cell_angle_alpha 90
_cell_angle_beta 114.210(10)
_cell_angle_gamma 90
_cell_formula_units_Z 4
_cell_length_a 14.911(2)
_cell_length_b 10.5890(10)
_cell_length_c 8.7650(10)
_cell_volume 1262.2(3)
_cod_data_source_file an0533.cif
_cod_data_source_block CSD_CIF_MIF_KAXYOX01
_cod_depositor_comments
;

  Added moiety chemical formula from Marsh (1997) paper. The summary
  chemical formula is calculated from moiety formula using 'AdHocParser'
  (svn://www.crystallography.net/cod-tools/trunk/Formulae/AdHocParser.yp,
  revision 1441.)

  Removing 12 atoms which were symmetric equivalents of the atoms from
  the asymmetric unit.

  Andrius Merkys
  2013-11-06
;
_cod_original_sg_symbol_H-M 'C 2/c'
_cod_database_code 2101756

loop_
_symmetry_equiv_pos_as_xyz
x,y,z
-x,y,1/2-z
1/2+x,1/2+y,z
1/2-x,1/2+y,1/2-z
-x,-y,-z
x,-y,-1/2+z
-1/2-x,-1/2-y,-z
-1/2+x,-1/2-y,-1/2+z

loop_
_atom_site_label
_atom_site_fract_x
_atom_site_fract_y
_atom_site_fract_z
_atom_site_type_symbol
Cu1 .0 .06778 .25 Cu
S1 .08814 -.0925 .2274 S
F1 -.0551 .2932 .3540 F
F2 -.1596 .1542 .3059 F
F3 -.1430 .2400 .1100 F
N1 .0 -.3091 .25 N
C1 .0 -.1862 .25 C
C2 -.0787 -.3825 .2686 C
C3 -.1568 -.4228 .1022 C
C4 -.0930 .1900 .2538 C
H1 -.1083 -.3319 .3246 H
H2 -.0506 -.4558 .3335 H
H3 -.1797 -.3531 .0326 H
H4 -.2092 -.4600 .1170 H
H5 -.1308 -.4810 .0524 H

loop_
_atom_type_symbol
C
H
Cu
F
N
S
